data_4321751
loop_
_publ_author_name
'Piero Leoni'
'Giuseppina Chiaradonna'
'Marco Pasquali'
'Fabio Marchetti'

_publ_contact_author
;
        Leoni, Piero
        Scuola Normale Superiore
        Piazza dei Cavalieri, 7
        56100 Pisa
        Italy
;
_publ_contact_author_email leoni@dcci.unipi.it
_publ_contact_author_fax 39(50)20237
_publ_contact_author_phone 39(50)918209
_publ_section_title
;
 Dinuclear Phosphido-Bridged Derivatives of Platinum(I). Synthesis and
 Characterization of [Pt2(\m-PBut2)2(PBut2H)(L)] [L = PBut2R (R = H, Li,
 n-Heptyl), CO, \h2-CS2]
;
_journal_name_full 'Inorganic Chemistry'
_journal_page_first 253
_journal_page_last 259
_journal_paper_doi 10.1021/ic9811392
_journal_volume 38
_journal_year 1999
_chemical_formula_structural Pt2(\m-P(t-Bu)2)2(P(t-Bu)2H)(CO)
_chemical_formula_sum 'C25 H55 O P3 Pt2'
_chemical_formula_weight 854.78
_chemical_name_common bis(\m-di-t-butylphosphido)-(di-t-butylphosphine)-carbonyl-di-platinum(i)
_chemical_name_systematic
; 
 ? 
;
_space_group_IT_number 14
_symmetry_cell_setting monoclinic
_symmetry_space_group_name_Hall '-P 2yn'
_symmetry_space_group_name_H-M 'P 1 21/n 1'
_atom_sites_solution_hydrogens geom
_atom_sites_solution_primary direct
_atom_sites_solution_secondary difmap
_audit_creation_method SHELXL
_cell_angle_alpha 90.00
_cell_angle_beta 93.78(2)
_cell_angle_gamma 90.00
_cell_formula_units_Z 4
_cell_length_a 9.0910(12)
_cell_length_b 30.527(4)
_cell_length_c 11.903(2)
_cell_measurement_reflns_used 26
_cell_measurement_temperature 297(2)
_cell_measurement_theta_max 24.902
_cell_measurement_theta_min 24.678
_cell_volume 3296.1(8)
_computing_cell_refinement 'Siemens XSCANS'
_computing_data_collection 'Siemens XSCANS'
_computing_data_reduction 'Siemens XSCANS'
_computing_structure_refinement 'SHELXL-93 (Sheldrick, 1993)'
_computing_structure_solution 'SHELXS-86 (Sheldrick, 1990)'
_diffrn_ambient_temperature 297(2)
_diffrn_measurement_device 'Siemens P4'
_diffrn_measurement_method '2\q/\w scans'
_diffrn_radiation_monochromator graphite
_diffrn_radiation_source 'sealed tube'
_diffrn_radiation_type MoK\a
_diffrn_radiation_wavelength 0.71073
_diffrn_reflns_av_R_equivalents 0.0529
_diffrn_reflns_av_sigmaI/netI 0.0561
_diffrn_reflns_limit_h_max 10
_diffrn_reflns_limit_h_min -1
_diffrn_reflns_limit_k_max 34
_diffrn_reflns_limit_k_min -1
_diffrn_reflns_limit_l_max 13
_diffrn_reflns_limit_l_min -13
_diffrn_reflns_number 6518
_diffrn_reflns_theta_max 24.00
_diffrn_reflns_theta_min 2.17
_diffrn_standards_decay_% 5.59
_diffrn_standards_interval_count 97
_diffrn_standards_number 3
_exptl_absorpt_coefficient_mu 8.638
_exptl_absorpt_correction_T_max 0.1874
_exptl_absorpt_correction_T_min 0.0842
_exptl_absorpt_correction_type integration
_exptl_crystal_colour orange
_exptl_crystal_density_diffrn 1.722
_exptl_crystal_description Prismatic
_exptl_crystal_F_000 1656
_exptl_crystal_size_max 0.28
_exptl_crystal_size_mid 0.32
_exptl_crystal_size_min 0.34
_refine_diff_density_max 0.867
_refine_diff_density_min -1.541
_refine_diff_density_rms 0.192
_refine_ls_extinction_method none
_refine_ls_goodness_of_fit_all 1.053
_refine_ls_goodness_of_fit_obs 1.095
_refine_ls_matrix_type full
_refine_ls_number_parameters 299
_refine_ls_number_reflns 4746
_refine_ls_number_restraints 0
_refine_ls_restrained_S_all 1.094
_refine_ls_restrained_S_obs 1.095
_refine_ls_R_factor_all 0.0676
_refine_ls_R_factor_obs 0.0378
_refine_ls_shift/esd_max 0.001
_refine_ls_shift/esd_mean 0.000
_refine_ls_structure_factor_coef Fsqd
_refine_ls_weighting_details 'w=1/[\s^2^(Fo^2^)+(0.0452P)^2^+0.0000P] where P=(Fo^2^+2Fc^2^)/3'
_refine_ls_weighting_scheme calc
_refine_ls_wR_factor_all 0.0965
_refine_ls_wR_factor_obs 0.0826
_reflns_number_observed 3857
_reflns_number_total 5171
_reflns_observed_criterion >2sigma(I)
_cod_data_source_file ic9811392.cif
_cod_data_source_block rip
_cod_depositor_comments
;
The following automatic conversions were performed:

'_refine_ls_weighting_scheme' value 'calc
w=1/[\s^2^(Fo^2^)+(0.0452P)^2^+0.0000P] where P=(Fo^2^+2Fc^2^)/3' was
changed to 'calc'. New tag '_refine_ls_weighting_details' was
created. The value of the new tag was set to
'w=1/[\s^2^(Fo^2^)+(0.0452P)^2^+0.0000P] where P=(Fo^2^+2Fc^2^)/3'.

Automatic conversion script
Id: cif_fix_values 3143 2015-03-26 13:38:13Z robertas 
;
_cod_database_code 4321751

loop_
_symmetry_equiv_pos_as_xyz
'x, y, z'
'-x+1/2, y+1/2, -z+1/2'
'-x, -y, -z'
'x-1/2, -y-1/2, z-1/2'

loop_
_atom_site_aniso_label
_atom_site_aniso_U_11
_atom_site_aniso_U_22
_atom_site_aniso_U_33
_atom_site_aniso_U_23
_atom_site_aniso_U_13
_atom_site_aniso_U_12
Pt1 0.0444(2) 0.0380(2) 0.0275(2) 0.0022(2) 0.0056(2) -0.0007(2)
Pt2 0.0401(2) 0.0347(2) 0.0270(2) 0.0021(2) 0.0058(2) 0.0003(2)
P1 0.048(2) 0.041(2) 0.0306(13) -0.0003(11) 0.0054(12) -0.0059(12)
P2 0.047(2) 0.0372(15) 0.0317(13) -0.0021(11) 0.0069(12) -0.0052(12)
P3 0.054(2) 0.0399(14) 0.0301(13) 0.0039(11) 0.0060(13) -0.0013(13)
C1 0.074(8) 0.050(7) 0.043(7) 0.020(5) 0.003(6) -0.005(6)
O 0.167(11) 0.086(7) 0.042(5) 0.015(5) 0.032(6) 0.000(7)
C11 0.059(7) 0.044(6) 0.038(6) 0.005(5) 0.008(5) -0.002(5)
C12 0.053(8) 0.082(10) 0.085(10) 0.004(8) 0.015(7) 0.016(7)
C13 0.096(11) 0.050(8) 0.118(13) 0.017(8) 0.025(10) 0.009(7)
C14 0.110(13) 0.086(11) 0.063(9) -0.017(8) 0.022(9) 0.014(9)
C15 0.052(7) 0.054(7) 0.041(6) -0.002(5) 0.003(5) -0.015(5)
C16 0.070(9) 0.081(10) 0.080(9) 0.027(8) 0.016(8) -0.033(8)
C17 0.089(11) 0.105(13) 0.054(8) -0.004(8) -0.009(8) -0.023(9)
C18 0.057(8) 0.075(10) 0.093(10) 0.005(8) -0.017(8) 0.004(7)
C21 0.037(6) 0.069(8) 0.041(6) -0.004(5) 0.002(5) -0.009(5)
C22 0.065(9) 0.094(12) 0.096(11) -0.005(9) 0.008(8) -0.019(8)
C23 0.075(10) 0.169(19) 0.048(8) -0.031(10) -0.020(7) -0.016(10)
C24 0.064(9) 0.090(12) 0.127(14) -0.049(10) -0.021(9) 0.017(8)
C25 0.073(8) 0.044(7) 0.045(6) -0.002(5) 0.004(6) 0.015(6)
C26 0.160(18) 0.108(13) 0.056(9) -0.029(9) 0.026(10) 0.047(12)
C27 0.051(8) 0.059(8) 0.109(12) -0.004(8) 0.010(8) 0.007(6)
C28 0.103(12) 0.053(9) 0.122(14) 0.005(9) 0.022(11) 0.008(8)
C31 0.058(7) 0.058(7) 0.038(6) -0.002(5) 0.016(5) -0.012(6)
C32 0.083(10) 0.097(12) 0.073(9) -0.019(8) 0.021(8) -0.031(9)
C33 0.054(8) 0.076(10) 0.092(10) 0.017(8) 0.030(7) 0.008(7)
C34 0.096(11) 0.097(11) 0.057(8) 0.007(8) 0.042(8) -0.002(9)
C35 0.068(8) 0.051(7) 0.042(6) 0.012(5) 0.001(6) 0.009(6)
C36 0.128(15) 0.068(11) 0.125(15) 0.005(10) -0.013(12) 0.041(10)
C37 0.053(9) 0.147(17) 0.148(17) 0.091(14) 0.000(10) 0.020(10)
C38 0.151(18) 0.143(17) 0.047(8) 0.006(9) -0.007(10) 0.071(15)

loop_
_atom_site_label
_atom_site_type_symbol
_atom_site_fract_x
_atom_site_fract_y
_atom_site_fract_z
_atom_site_U_iso_or_equiv
_atom_site_thermal_displace_type
_atom_site_occupancy
_atom_site_calc_flag
_atom_site_refinement_flags
_atom_site_disorder_group
Pt1 Pt 0.75116(4) 0.160791(13) 0.16002(3) 0.03647(12) Uani 1 d . .
Pt2 Pt 0.71874(4) 0.134168(13) 0.36553(3) 0.03377(12) Uani 1 d . .
P1 P 0.8004(3) 0.20289(9) 0.3206(2) 0.0397(6) Uani 1 d . .
P2 P 0.6673(3) 0.09204(8) 0.2060(2) 0.0383(6) Uani 1 d . .
P3 P 0.6998(3) 0.11923(9) 0.5496(2) 0.0412(6) Uani 1 d . .
H3 H 0.7349(23) 0.1619(28) 0.6073(38) 0.049 Uiso 1 calc R .
C1 C 0.7774(14) 0.1726(4) 0.0110(9) 0.056(3) Uani 1 d . .
O O 0.8001(14) 0.1769(3) -0.0837(7) 0.097(3) Uani 1 d . .
C11 C 0.6694(12) 0.2495(4) 0.3517(8) 0.047(3) Uani 1 d . .
C12 C 0.5208(13) 0.2344(5) 0.3035(12) 0.073(4) Uani 1 d . .
H12A H 0.5244(13) 0.2298(5) 0.2226(52) 0.087 Uiso 1 calc R .
H12B H 0.4470(49) 0.2566(14) 0.3172(14) 0.087 Uiso 1 calc R .
H12C H 0.4948(22) 0.2070(18) 0.3394(24) 0.087 Uiso 1 calc R .
C13 C 0.7090(16) 0.2918(4) 0.2949(13) 0.087(5) Uani 1 d . .
H13A H 0.8024(69) 0.3016(9) 0.3248(25) 0.104 Uiso 1 calc R .
H13B H 0.6371(54) 0.3134(17) 0.3078(16) 0.104 Uiso 1 calc R .
H13C H 0.7123(16) 0.2871(5) 0.2165(58) 0.104 Uiso 1 calc R .
C14 C 0.6670(17) 0.2570(5) 0.4770(10) 0.086(5) Uani 1 d . .
H14A H 0.7505(68) 0.2654(8) 0.5027(23) 0.103 Uiso 1 calc R .
H14B H 0.6452(24) 0.2335(19) 0.5086(27) 0.103 Uiso 1 calc R .
H14C H 0.6040(53) 0.2762(16) 0.4895(14) 0.103 Uiso 1 calc R .
C15 C 0.9990(12) 0.2179(4) 0.3519(9) 0.049(3) Uani 1 d . .
C16 C 1.0486(14) 0.2544(5) 0.2747(11) 0.077(4) Uani 1 d . .
H16A H 1.0236(21) 0.2465(7) 0.1965(52) 0.092 Uiso 1 calc R .
H16B H 1.1549(70) 0.2584(5) 0.2864(13) 0.092 Uiso 1 calc R .
H16C H 0.9989(35) 0.2816(18) 0.2923(15) 0.092 Uiso 1 calc R .
C17 C 1.0360(16) 0.2289(5) 0.4753(10) 0.083(5) Uani 1 d . .
H17A H 1.0055(26) 0.2068(17) 0.5192(33) 0.100 Uiso 1 calc R .
H17B H 0.9896(36) 0.2541(19) 0.4929(16) 0.100 Uiso 1 calc R .
H17C H 1.1351(74) 0.2324(6) 0.4875(13) 0.100 Uiso 1 calc R .
C18 C 1.0852(14) 0.1764(4) 0.3242(12) 0.076(4) Uani 1 d . .
H18A H 1.0651(19) 0.1691(7) 0.2514(51) 0.091 Uiso 1 calc R .
H18B H 1.0584(22) 0.1542(16) 0.3685(32) 0.091 Uiso 1 calc R .
H18C H 1.1826(69) 0.1814(6) 0.3366(14) 0.091 Uiso 1 calc R .
C21 C 0.4724(11) 0.0819(4) 0.1459(9) 0.049(3) Uani 1 d . .
C22 C 0.4061(15) 0.0393(5) 0.1908(13) 0.084(5) Uani 1 d . .
H22A H 0.4142(15) 0.0396(5) 0.2775(56) 0.101 Uiso 1 calc R .
H22B H 0.4630(37) 0.0127(18) 0.1624(21) 0.101 Uiso 1 calc R .
H22C H 0.2968(71) 0.0370(5) 0.1624(21) 0.101 Uiso 1 calc R .
C23 C 0.4592(16) 0.0806(6) 0.0204(10) 0.099(7) Uani 1 d . .
H23A H 0.5125(45) 0.0576(20) -0.0042(22) 0.118 Uiso 1 calc R .
H23B H 0.4944(32) 0.1061(21) -0.0075(25) 0.118 Uiso 1 calc R .
H23C H 0.3626(78) 0.0773(7) -0.0040(22) 0.118 Uiso 1 calc R .
C24 C 0.3829(15) 0.1204(5) 0.1865(14) 0.095(6) Uani 1 d . .
H24A H 0.3911(16) 0.1214(5) 0.2671(61) 0.114 Uiso 1 calc R .
H24B H 0.2816(77) 0.1169(6) 0.1608(23) 0.114 Uiso 1 calc R .
H24C H 0.4200(29) 0.1472(20) 0.1571(25) 0.114 Uiso 1 calc R .
C25 C 0.7970(14) 0.0460(4) 0.1720(9) 0.054(3) Uani 1 d . .
C26 C 0.8005(19) 0.0398(5) 0.0457(11) 0.107(7) Uani 1 d . .
H26A H 0.7151(81) 0.0316(9) 0.0184(27) 0.128 Uiso 1 calc R .
H26B H 0.8646(62) 0.0202(19) 0.0321(16) 0.128 Uiso 1 calc R .
H26C H 0.8239(29) 0.0641(23) 0.0151(30) 0.128 Uiso 1 calc R .
C27 C 0.9476(13) 0.0602(4) 0.2161(12) 0.073(4) Uani 1 d . .
H27A H 0.9713(21) 0.0881(18) 0.1826(23) 0.088 Uiso 1 calc R .
H27B H 1.0195(48) 0.0384(14) 0.1970(17) 0.088 Uiso 1 calc R .
H27C H 0.9494(13) 0.0634(5) 0.2974(52) 0.088 Uiso 1 calc R .
C28 C 0.7584(16) 0.0025(4) 0.2237(13) 0.092(5) Uani 1 d . .
H28A H 0.6593(72) -0.0066(8) 0.1942(25) 0.111 Uiso 1 calc R .
H28B H 0.7599(16) 0.0055(5) 0.3061(59) 0.111 Uiso 1 calc R .
H28C H 0.8310(53) -0.0198(17) 0.2043(19) 0.111 Uiso 1 calc R .
C31 C 0.5075(13) 0.1061(4) 0.5896(9) 0.051(3) Uani 1 d . .
C32 C 0.4523(16) 0.0638(5) 0.5387(11) 0.084(5) Uani 1 d . .
H32A H 0.5119(42) 0.0397(17) 0.5701(23) 0.101 Uiso 1 calc R .
H32B H 0.4593(16) 0.0648(5) 0.4576(56) 0.101 Uiso 1 calc R .
H32C H 0.3500(70) 0.0594(6) 0.5555(15) 0.101 Uiso 1 calc R .
C33 C 0.4144(13) 0.1441(4) 0.5406(11) 0.073(4) Uani 1 d . .
H33A H 0.4505(25) 0.1715(18) 0.5737(23) 0.088 Uiso 1 calc R .
H33B H 0.3122(66) 0.1398(5) 0.5574(15) 0.088 Uiso 1 calc R .
H33C H 0.4212(14) 0.1451(5) 0.4596(53) 0.088 Uiso 1 calc R .
C34 C 0.4920(16) 0.1058(5) 0.7170(10) 0.082(5) Uani 1 d . .
H34A H 0.5295(30) 0.1344(20) 0.7504(25) 0.098 Uiso 1 calc R .
H34B H 0.5514(43) 0.0809(17) 0.7521(27) 0.098 Uiso 1 calc R .
H34C H 0.3850(75) 0.1020(5) 0.7325(15) 0.098 Uiso 1 calc R .
C35 C 0.8404(13) 0.0802(4) 0.6152(9) 0.054(3) Uani 1 d . .
C36 C 0.8219(19) 0.0345(5) 0.5669(14) 0.108(7) Uani 1 d . .
H36A H 0.8197(19) 0.0360(5) 0.4855(66) 0.130 Uiso 1 calc R .
H36B H 0.7305(74) 0.0220(11) 0.5894(22) 0.130 Uiso 1 calc R .
H36C H 0.9037(66) 0.0164(15) 0.5948(25) 0.130 Uiso 1 calc R .
C37 C 0.9884(15) 0.0976(6) 0.5837(15) 0.116(8) Uani 1 d . .
H37A H 0.9894(15) 0.0995(6) 0.4967(74) 0.139 Uiso 1 calc R .
H37B H 1.0713(71) 0.0766(18) 0.6144(29) 0.139 Uiso 1 calc R .
H37C H 1.0058(22) 0.1285(26) 0.6184(31) 0.139 Uiso 1 calc R .
C38 C 0.8438(20) 0.0780(6) 0.7415(10) 0.114(8) Uani 1 d . .
H38A H 0.8550(23) 0.1055(24) 0.7707(27) 0.137 Uiso 1 calc R .
H38B H 0.9207(70) 0.0608(16) 0.7677(25) 0.137 Uiso 1 calc R .
H38C H 0.7577(75) 0.0662(12) 0.7627(21) 0.137 Uiso 1 calc R .

loop_
_atom_type_symbol
_atom_type_description
_atom_type_scat_dispersion_real
_atom_type_scat_dispersion_imag
_atom_type_scat_source
C C 0.0033 0.0016 'International Tables Vol C Tables 4.2.6.8 and 6.1.1.4'
H H 0.0000 0.0000 'International Tables Vol C Tables 4.2.6.8 and 6.1.1.4'
O O 0.0106 0.0060 'International Tables Vol C Tables 4.2.6.8 and 6.1.1.4'
P P 0.1023 0.0942 'International Tables Vol C Tables 4.2.6.8 and 6.1.1.4'
Pt Pt -1.7033 8.3905 'International Tables Vol C Tables 4.2.6.8 and 6.1.1.4'

loop_
_exptl_crystal_face_index_h
_exptl_crystal_face_index_k
_exptl_crystal_face_index_l
_exptl_crystal_face_perp_dist
1.00 0.00 0.00 0.1650
1.00 2.00 0.00 0.1400
-6.00 0.00 -1.00 0.1700
0.00 1.00 0.00 0.2100
0.00 -1.00 0.00 0.2100
0.00 1.00 1.00 0.1600
0.00 -1.00 -1.00 0.1600
0.00 2.00 -1.00 0.1350
0.00 -2.00 1.00 0.1350

loop_
_geom_angle_atom_site_label_1
_geom_angle_atom_site_label_2
_geom_angle_atom_site_label_3
_geom_angle
_geom_angle_site_symmetry_1
_geom_angle_site_symmetry_3
_geom_angle_publ_flag
C1 Pt1 P2 118.2(4) . . ?
C1 Pt1 P1 130.9(4) . . ?
P2 Pt1 P1 110.88(9) . . ?
C1 Pt1 Pt2 173.1(4) . . ?
P2 Pt1 Pt2 55.69(6) . . ?
P1 Pt1 Pt2 55.19(7) . . ?
P3 Pt2 P1 117.18(10) . . ?
P3 Pt2 P2 131.31(9) . . ?
P1 Pt2 P2 111.51(9) . . ?
P3 Pt2 Pt1 173.15(7) . . ?
P1 Pt2 Pt1 55.98(6) . . ?
P2 Pt2 Pt1 55.54(6) . . ?
C15 P1 C11 112.6(5) . . ?
C15 P1 Pt2 119.8(4) . . ?
C11 P1 Pt2 114.8(3) . . ?
C15 P1 Pt1 115.4(4) . . ?
C11 P1 Pt1 118.9(3) . . ?
Pt2 P1 Pt1 68.83(8) . . ?
C21 P2 C25 112.3(5) . . ?
C21 P2 Pt1 112.0(4) . . ?
C25 P2 Pt1 113.7(4) . . ?
C21 P2 Pt2 122.3(4) . . ?
C25 P2 Pt2 119.5(4) . . ?
Pt1 P2 Pt2 68.77(7) . . ?
C35 P3 C31 112.2(5) . . ?
C35 P3 Pt2 116.0(4) . . ?
C31 P3 Pt2 114.8(4) . . ?
C35 P3 H3 104.0(4) . . ?
C31 P3 H3 104.0(4) . . ?
Pt2 P3 H3 104.01(7) . . ?
O C1 Pt1 174.5(11) . . ?
C12 C11 C14 110.6(10) . . ?
C12 C11 C13 109.0(10) . . ?
C14 C11 C13 109.4(11) . . ?
C12 C11 P1 104.7(8) . . ?
C14 C11 P1 110.7(8) . . ?
C13 C11 P1 112.4(8) . . ?
C11 C12 H12A 109.5(6) . . ?
C11 C12 H12B 109.5(7) . . ?
H12A C12 H12B 109.5 . . ?
C11 C12 H12C 109.5(7) . . ?
H12A C12 H12C 109.5 . . ?
H12B C12 H12C 109.5 . . ?
C11 C13 H13A 109.5(7) . . ?
C11 C13 H13B 109.5(7) . . ?
H13A C13 H13B 109.5 . . ?
C11 C13 H13C 109.5(7) . . ?
H13A C13 H13C 109.5 . . ?
H13B C13 H13C 109.5 . . ?
C11 C14 H14A 109.5(7) . . ?
C11 C14 H14B 109.5(7) . . ?
H14A C14 H14B 109.5 . . ?
C11 C14 H14C 109.5(7) . . ?
H14A C14 H14C 109.5 . . ?
H14B C14 H14C 109.5 . . ?
C17 C15 C16 111.2(10) . . ?
C17 C15 C18 107.8(11) . . ?
C16 C15 C18 107.4(10) . . ?
C17 C15 P1 113.2(8) . . ?
C16 C15 P1 112.1(8) . . ?
C18 C15 P1 104.7(8) . . ?
C15 C16 H16A 109.5(7) . . ?
C15 C16 H16B 109.5(7) . . ?
H16A C16 H16B 109.5 . . ?
C15 C16 H16C 109.5(7) . . ?
H16A C16 H16C 109.5 . . ?
H16B C16 H16C 109.5 . . ?
C15 C17 H17A 109.5(7) . . ?
C15 C17 H17B 109.5(8) . . ?
H17A C17 H17B 109.5 . . ?
C15 C17 H17C 109.5(7) . . ?
H17A C17 H17C 109.5 . . ?
H17B C17 H17C 109.5 . . ?
C15 C18 H18A 109.5(7) . . ?
C15 C18 H18B 109.5(7) . . ?
H18A C18 H18B 109.5 . . ?
C15 C18 H18C 109.5(6) . . ?
H18A C18 H18C 109.5 . . ?
H18B C18 H18C 109.5 . . ?
C23 C21 C24 109.2(12) . . ?
C23 C21 C22 108.4(11) . . ?
C24 C21 C22 108.2(10) . . ?
C23 C21 P2 113.3(8) . . ?
C24 C21 P2 105.0(8) . . ?
C22 C21 P2 112.6(9) . . ?
C21 C22 H22A 109.5(7) . . ?
C21 C22 H22B 109.5(7) . . ?
H22A C22 H22B 109.5 . . ?
C21 C22 H22C 109.5(7) . . ?
H22A C22 H22C 109.5 . . ?
H22B C22 H22C 109.5 . . ?
C21 C23 H23A 109.5(9) . . ?
C21 C23 H23B 109.5(9) . . ?
H23A C23 H23B 109.5 . . ?
C21 C23 H23C 109.5(7) . . ?
H23A C23 H23C 109.5 . . ?
H23B C23 H23C 109.5 . . ?
C21 C24 H24A 109.5(8) . . ?
C21 C24 H24B 109.5(7) . . ?
H24A C24 H24B 109.5 . . ?
C21 C24 H24C 109.5(8) . . ?
H24A C24 H24C 109.5 . . ?
H24B C24 H24C 109.5 . . ?
C27 C25 C28 110.1(11) . . ?
C27 C25 C26 107.8(12) . . ?
C28 C25 C26 108.2(11) . . ?
C27 C25 P2 106.1(8) . . ?
C28 C25 P2 113.5(9) . . ?
C26 C25 P2 111.0(9) . . ?
C25 C26 H26A 109.5(9) . . ?
C25 C26 H26B 109.5(7) . . ?
H26A C26 H26B 109.5 . . ?
C25 C26 H26C 109.5(8) . . ?
H26A C26 H26C 109.5 . . ?
H26B C26 H26C 109.5 . . ?
C25 C27 H27A 109.5(7) . . ?
C25 C27 H27B 109.5(7) . . ?
H27A C27 H27B 109.5 . . ?
C25 C27 H27C 109.5(7) . . ?
H27A C27 H27C 109.5 . . ?
H27B C27 H27C 109.5 . . ?
C25 C28 H28A 109.5(8) . . ?
C25 C28 H28B 109.5(7) . . ?
H28A C28 H28B 109.5 . . ?
C25 C28 H28C 109.5(7) . . ?
H28A C28 H28C 109.5 . . ?
H28B C28 H28C 109.5 . . ?
C32 C31 C33 109.7(11) . . ?
C32 C31 C34 110.1(10) . . ?
C33 C31 C34 107.3(10) . . ?
C32 C31 P3 111.8(9) . . ?
C33 C31 P3 104.0(7) . . ?
C34 C31 P3 113.5(9) . . ?
C31 C32 H32A 109.5(8) . . ?
C31 C32 H32B 109.5(7) . . ?
H32A C32 H32B 109.5 . . ?
C31 C32 H32C 109.5(7) . . ?
H32A C32 H32C 109.5 . . ?
H32B C32 H32C 109.5 . . ?
C31 C33 H33A 109.5(7) . . ?
C31 C33 H33B 109.5(6) . . ?
H33A C33 H33B 109.5 . . ?
C31 C33 H33C 109.5(6) . . ?
H33A C33 H33C 109.5 . . ?
H33B C33 H33C 109.5 . . ?
C31 C34 H34A 109.5(7) . . ?
C31 C34 H34B 109.5(7) . . ?
H34A C34 H34B 109.5 . . ?
C31 C34 H34C 109.5(7) . . ?
H34A C34 H34C 109.5 . . ?
H34B C34 H34C 109.5 . . ?
C38 C35 C36 109.4(12) . . ?
C38 C35 C37 107.7(12) . . ?
C36 C35 C37 107.8(13) . . ?
C38 C35 P3 114.4(9) . . ?
C36 C35 P3 111.7(9) . . ?
C37 C35 P3 105.5(8) . . ?
C35 C36 H36A 109.5(8) . . ?
C35 C36 H36B 109.5(8) . . ?
H36A C36 H36B 109.5 . . ?
C35 C36 H36C 109.5(7) . . ?
H36A C36 H36C 109.5 . . ?
H36B C36 H36C 109.5 . . ?
C35 C37 H37A 109.5(8) . . ?
C35 C37 H37B 109.5(7) . . ?
H37A C37 H37B 109.5 . . ?
C35 C37 H37C 109.5(9) . . ?
H37A C37 H37C 109.5 . . ?
H37B C37 H37C 109.5 . . ?
C35 C38 H38A 109.5(9) . . ?
C35 C38 H38B 109.5(8) . . ?
H38A C38 H38B 109.5 . . ?
C35 C38 H38C 109.5(9) . . ?
H38A C38 H38C 109.5 . . ?
H38B C38 H38C 109.5 . . ?

loop_
_geom_bond_atom_site_label_1
_geom_bond_atom_site_label_2
_geom_bond_distance
_geom_bond_site_symmetry_2
_geom_bond_publ_flag
Pt1 C1 1.841(11) . ?
Pt1 P2 2.311(3) . ?
Pt1 P1 2.322(3) . ?
Pt1 Pt2 2.6127(6) . ?
Pt2 P3 2.256(3) . ?
Pt2 P1 2.300(3) . ?
Pt2 P2 2.315(3) . ?
P1 C15 1.876(11) . ?
P1 C11 1.908(11) . ?
P2 C21 1.892(11) . ?
P2 C25 1.895(11) . ?
P3 C35 1.878(11) . ?
P3 C31 1.885(11) . ?
P3 H3 1.50(10) . ?
C1 O 1.167(13) . ?
C11 C12 1.51(2) . ?
C11 C14 1.511(14) . ?
C11 C13 1.51(2) . ?
C12 H12A 0.98(6) . ?
C12 H12B 0.98(6) . ?
C12 H12C 0.98(6) . ?
C13 H13A 0.95(7) . ?
C13 H13B 0.95(7) . ?
C13 H13C 0.95(7) . ?
C14 H14A 0.84(7) . ?
C14 H14B 0.84(7) . ?
C14 H14C 0.84(7) . ?
C15 C17 1.524(15) . ?
C15 C16 1.531(15) . ?
C15 C18 1.54(2) . ?
C16 H16A 0.97(6) . ?
C16 H16B 0.97(6) . ?
C16 H16C 0.97(6) . ?
C17 H17A 0.91(7) . ?
C17 H17B 0.91(7) . ?
C17 H17C 0.91(7) . ?
C18 H18A 0.90(6) . ?
C18 H18B 0.90(6) . ?
C18 H18C 0.90(6) . ?
C21 C23 1.492(15) . ?
C21 C24 1.53(2) . ?
C21 C22 1.55(2) . ?
C22 H22A 1.03(6) . ?
C22 H22B 1.03(6) . ?
C22 H22C 1.03(6) . ?
C23 H23A 0.91(7) . ?
C23 H23B 0.91(7) . ?
C23 H23C 0.91(7) . ?
C24 H24A 0.96(7) . ?
C24 H24B 0.96(7) . ?
C24 H24C 0.96(7) . ?
C25 C27 1.50(2) . ?
C25 C28 1.52(2) . ?
C25 C26 1.52(2) . ?
C26 H26A 0.86(8) . ?
C26 H26B 0.86(8) . ?
C26 H26C 0.86(8) . ?
C27 H27A 0.97(6) . ?
C27 H27B 0.97(6) . ?
C27 H27C 0.97(6) . ?
C28 H28A 0.98(7) . ?
C28 H28B 0.98(7) . ?
C28 H28C 0.98(7) . ?
C31 C32 1.50(2) . ?
C31 C33 1.53(2) . ?
C31 C34 1.532(15) . ?
C32 H32A 0.97(6) . ?
C32 H32B 0.97(6) . ?
C32 H32C 0.97(6) . ?
C33 H33A 0.97(6) . ?
C33 H33B 0.97(6) . ?
C33 H33C 0.97(6) . ?
C34 H34A 1.01(7) . ?
C34 H34B 1.01(7) . ?
C34 H34C 1.01(7) . ?
C35 C38 1.503(15) . ?
C35 C36 1.51(2) . ?
C35 C37 1.52(2) . ?
C36 H36A 0.97(8) . ?
C36 H36B 0.97(8) . ?
C36 H36C 0.97(8) . ?
C37 H37A 1.04(9) . ?
C37 H37B 1.04(9) . ?
C37 H37C 1.04(9) . ?
C38 H38A 0.91(8) . ?
C38 H38B 0.91(8) . ?
C38 H38C 0.91(8) . ?
